data_1561509
loop_
_publ_author_name
'Khatun, Mansura'
'Stoyko, Stanislav S.'
'Mar, Arthur'

_publ_section_title
;
 Ternary arsenides ATt3As3 (A=K, Rb; Tt=Ge, Sn) with layered structures
;
_journal_name_full 'Journal of Solid State Chemistry'
_journal_page_first 229
_journal_page_last 235
_journal_paper_doi 10.1016/j.jssc.2016.03.035
_journal_volume 238
_journal_year 2016
_chemical_formula_structural 'K Ge3 As3'
_chemical_formula_sum 'As3 Ge3 K'
_chemical_formula_weight 481.63
_chemical_name_common 'potassium germanium arsenide (1/3/3)'
_chemical_name_systematic 'potassium germanium arsenide (1/3/3)'
_space_group_crystal_system orthorhombic
_space_group_IT_number 62
_space_group_name_Hall '-P 2ac 2n'
_space_group_name_H-M_alt 'P n m a'
_atom_sites_solution_hydrogens .
_atom_sites_solution_primary direct
_atom_sites_solution_secondary difmap
_audit_creation_method SHELXL-2013
_cell_angle_alpha 90
_cell_angle_beta 90
_cell_angle_gamma 90
_cell_formula_units_Z 4
_cell_length_a 9.9931(11)
_cell_length_b 3.7664(4)
_cell_length_c 18.607(2)
_cell_measurement_reflns_used 2151
_cell_measurement_temperature 193(2)
_cell_measurement_theta_max 27.03
_cell_measurement_theta_min 2.19
_cell_volume 700.33(13)
_computing_cell_refinement 'Bruker SAINT 8.34A (Bruker, 2013)'
_computing_data_collection 'Bruker APEX 2 (Bruker, 2008)'
_computing_data_reduction 'Bruker SAINT 8.34A'
_computing_molecular_graphics 'ATOMS 5.1 (Dowty, 1999)'
_computing_publication_material 'Bruker SHELXTL'
_computing_structure_refinement 'SHELXL-2013 (Sheldrick, 2013)'
_computing_structure_solution 'SHELXS-97 (Sheldrick, 2008)'
_diffrn_ambient_temperature 193(2)
_diffrn_measured_fraction_theta_full 1.000
_diffrn_measured_fraction_theta_max 0.999
_diffrn_measurement_device_type 'Bruker PLATFORM/SMART APEX II CCD'
_diffrn_measurement_method '\w scans'
_diffrn_radiation_type MoK\a
_diffrn_radiation_wavelength 0.71073
_diffrn_reflns_av_R_equivalents 0.0780
_diffrn_reflns_av_unetI/netI 0.0428
_diffrn_reflns_Laue_measured_fraction_full 1.000
_diffrn_reflns_Laue_measured_fraction_max 0.999
_diffrn_reflns_limit_h_max 15
_diffrn_reflns_limit_h_min -15
_diffrn_reflns_limit_k_max 5
_diffrn_reflns_limit_k_min -5
_diffrn_reflns_limit_l_max 28
_diffrn_reflns_limit_l_min -28
_diffrn_reflns_number 9750
_diffrn_reflns_point_group_measured_fraction_full 1.000
_diffrn_reflns_point_group_measured_fraction_max 0.999
_diffrn_reflns_theta_full 25.242
_diffrn_reflns_theta_max 33.047
_diffrn_reflns_theta_min 2.189
_diffrn_source 'fine-focus sealed tube'
_exptl_absorpt_coefficient_mu 27.330
_exptl_absorpt_correction_T_max 0.5963
_exptl_absorpt_correction_T_min 0.1217
_exptl_absorpt_correction_type numerical
_exptl_absorpt_process_details 'Bruker SHELXTL (Sheldrick, 2013)'
_exptl_crystal_colour black
_exptl_crystal_density_diffrn 4.568
_exptl_crystal_description needle
_exptl_crystal_F_000 856
_exptl_crystal_size_max 0.288
_exptl_crystal_size_mid 0.027
_exptl_crystal_size_min 0.024
_refine_diff_density_max 1.955
_refine_diff_density_min -2.330
_refine_diff_density_rms 0.342
_refine_ls_extinction_coef 0.0012(2)
_refine_ls_extinction_expression Fc^*^=kFc[1+0.001xFc^2^\l^3^/sin(2\q)]^-1/4^
_refine_ls_extinction_method SHELXL
_refine_ls_goodness_of_fit_ref 1.084
_refine_ls_hydrogen_treatment undef
_refine_ls_matrix_type full
_refine_ls_number_parameters 44
_refine_ls_number_reflns 1497
_refine_ls_number_restraints 0
_refine_ls_restrained_S_all 1.084
_refine_ls_R_factor_all 0.0626
_refine_ls_R_factor_gt 0.0386
_refine_ls_shift/su_max 0.000
_refine_ls_shift/su_mean 0.000
_refine_ls_structure_factor_coef Fsqd
_refine_ls_weighting_details 'w=1/[\s^2^(Fo^2^)+(0.0360P)^2^+6.8843P] where P=(Fo^2^+2Fc^2^)/3'
_refine_ls_weighting_scheme calc
_refine_ls_wR_factor_gt 0.0879
_refine_ls_wR_factor_ref 0.0961
_reflns_Friedel_coverage 0.000
_reflns_Friedel_fraction_full .
_reflns_Friedel_fraction_max .
_reflns_number_gt 1092
_reflns_number_total 1497
_reflns_threshold_expression 'I > 2\s(I)'
_cod_data_source_file mmc8.cif
_cod_data_source_block KGe3As3unsplit
_cod_original_cell_volume 700.34(13)
_cod_database_code 1561509
_shelx_space_group_comment
;
The symmetry employed for this shelxl refinement is uniquely defined
by the following loop, which should always be used as a source of
symmetry information in preference to the above space-group names.
They are only intended as comments.
;
_shelx_estimated_absorpt_t_min 0.047
_shelx_estimated_absorpt_t_max 0.560
_shelxl_version_number 2013-4

loop_
_space_group_symop_operation_xyz
'x, y, z'
'-x+1/2, -y, z+1/2'
'-x, y+1/2, -z'
'x+1/2, -y+1/2, -z+1/2'
'-x, -y, -z'
'x-1/2, y, -z-1/2'
'x, -y-1/2, z'
'-x-1/2, y-1/2, z-1/2'

loop_
_atom_site_label
_atom_site_type_symbol
_atom_site_fract_x
_atom_site_fract_y
_atom_site_fract_z
_atom_site_U_iso_or_equiv
_atom_site_adp_type
_atom_site_occupancy
_atom_site_site_symmetry_order
_atom_site_calc_flag
_atom_site_refinement_flags_posn
_atom_site_refinement_flags_adp
_atom_site_refinement_flags_occupancy
_atom_site_disorder_assembly
_atom_site_disorder_group
K K 0.2202(3) 0.2500 0.45727(18) 0.0713(12) Uani 1 2 d S T P . .
Ge1 Ge 0.30819(9) 0.2500 0.15689(5) 0.01194(19) Uani 1 2 d S T P . .
Ge2 Ge 0.41421(9) 0.2500 0.75660(5) 0.01276(19) Uani 1 2 d S T P . .
Ge3 Ge 0.52037(10) 0.2500 0.63181(5) 0.0165(2) Uani 1 2 d S T P . .
As1 As 0.04405(8) 0.2500 0.63048(4) 0.01128(18) Uani 1 2 d S T P . .
As2 As 0.11350(9) 0.2500 0.07913(5) 0.01413(19) Uani 1 2 d S T P . .
As3 As 0.23867(9) 0.2500 0.28121(5) 0.01278(19) Uani 1 2 d S T P . .

loop_
_atom_site_aniso_label
_atom_site_aniso_U_11
_atom_site_aniso_U_22
_atom_site_aniso_U_33
_atom_site_aniso_U_23
_atom_site_aniso_U_13
_atom_site_aniso_U_12
K 0.0478(19) 0.133(4) 0.0337(16) 0.000 -0.0042(14) 0.000
Ge1 0.0113(4) 0.0099(4) 0.0146(4) 0.000 0.0002(3) 0.000
Ge2 0.0138(4) 0.0092(4) 0.0152(4) 0.000 -0.0026(3) 0.000
Ge3 0.0177(4) 0.0111(4) 0.0208(5) 0.000 -0.0011(4) 0.000
As1 0.0117(4) 0.0093(3) 0.0128(4) 0.000 -0.0012(3) 0.000
As2 0.0142(4) 0.0125(4) 0.0156(4) 0.000 -0.0008(3) 0.000
As3 0.0138(4) 0.0097(4) 0.0148(4) 0.000 -0.0006(3) 0.000

loop_
_atom_type_symbol
_atom_type_description
_atom_type_scat_dispersion_real
_atom_type_scat_dispersion_imag
_atom_type_scat_source
K K 0.2009 0.2494 'International Tables Vol C Tables 4.2.6.8 and 6.1.1.4'
Ge Ge 0.1547 1.8001 'International Tables Vol C Tables 4.2.6.8 and 6.1.1.4'
As As 0.0499 2.0058 'International Tables Vol C Tables 4.2.6.8 and 6.1.1.4'

loop_
_geom_angle_atom_site_label_1
_geom_angle_atom_site_label_2
_geom_angle_atom_site_label_3
_geom_angle
_geom_angle_site_symmetry_1
_geom_angle_site_symmetry_3
As3 K As2 129.91(8) . 2_565
As3 K As2 129.91(8) . 2
As2 K As2 67.64(6) 2_565 2
As3 K Ge3 60.06(6) . 5_666
As2 K Ge3 70.40(5) 2_565 5_666
As2 K Ge3 104.22(9) 2 5_666
As3 K Ge3 60.06(6) . 5_656
As2 K Ge3 104.22(9) 2_565 5_656
As2 K Ge3 70.40(5) 2 5_656
Ge3 K Ge3 62.94(6) 5_666 5_656
As3 K As1 65.91(6) . 5_556
As2 K As1 161.27(11) 2_565 5_556
As2 K As1 111.70(3) 2 5_556
Ge3 K As1 125.93(10) 5_666 5_556
Ge3 K As1 92.60(5) 5_656 5_556
As3 K As1 65.91(6) . 5_566
As2 K As1 111.70(3) 2_565 5_566
As2 K As1 161.27(11) 2 5_566
Ge3 K As1 92.60(5) 5_666 5_566
Ge3 K As1 125.93(10) 5_656 5_566
As1 K As1 62.47(6) 5_556 5_566
As3 K As1 154.57(11) . .
As2 K As1 69.35(6) 2_565 .
As2 K As1 69.35(6) 2 .
Ge3 K As1 138.39(7) 5_666 .
Ge3 K As1 138.39(7) 5_656 .
As1 K As1 92.63(8) 5_556 .
As1 K As1 92.63(8) 5_566 .
As3 K K 90.0 . 1_565
As2 K K 56.18(3) 2_565 1_565
As2 K K 123.82(3) 2 1_565
Ge3 K K 58.53(3) 5_666 1_565
Ge3 K K 121.47(3) 5_656 1_565
As1 K K 121.24(3) 5_556 1_565
As1 K K 58.76(3) 5_566 1_565
As1 K K 90.0 . 1_565
As3 K K 90.0 . 1_545
As2 K K 123.82(3) 2_565 1_545
As2 K K 56.18(3) 2 1_545
Ge3 K K 121.47(3) 5_666 1_545
Ge3 K K 58.53(3) 5_656 1_545
As1 K K 58.76(3) 5_556 1_545
As1 K K 121.24(3) 5_566 1_545
As1 K K 90.0 . 1_545
K K K 180.0 1_565 1_545
As3 Ge1 As2 109.92(5) . .
As3 Ge1 As1 111.50(3) . 2_564
As2 Ge1 As1 111.40(3) . 2_564
As3 Ge1 As1 111.50(3) . 2_554
As2 Ge1 As1 111.40(3) . 2_554
As1 Ge1 As1 100.86(5) 2_564 2_554
As3 Ge2 As3 99.48(4) 2 2_565
As3 Ge2 As1 99.64(4) 2 6_657
As3 Ge2 As1 99.64(4) 2_565 6_657
As3 Ge2 Ge3 115.22(3) 2 .
As3 Ge2 Ge3 115.22(3) 2_565 .
As1 Ge2 Ge3 123.75(5) 6_657 .
As2 Ge3 As2 97.26(5) 2 2_565
As2 Ge3 Ge2 97.69(4) 2 .
As2 Ge3 Ge2 97.69(4) 2_565 .
As2 Ge3 K 126.54(6) 2 5_666
As2 Ge3 K 79.15(5) 2_565 5_666
Ge2 Ge3 K 135.77(5) . 5_666
As2 Ge3 K 79.15(5) 2 5_656
As2 Ge3 K 126.54(6) 2_565 5_656
Ge2 Ge3 K 135.77(5) . 5_656
K Ge3 K 62.94(6) 5_666 5_656
Ge1 As1 Ge1 100.86(5) 2_565 2
Ge1 As1 Ge2 98.42(3) 2_565 6_557
Ge1 As1 Ge2 98.42(3) 2 6_557
Ge1 As1 K 158.40(4) 2_565 5_556
Ge1 As1 K 97.49(4) 2 5_556
Ge2 As1 K 90.03(6) 6_557 5_556
Ge1 As1 K 97.49(4) 2_565 5_566
Ge1 As1 K 158.40(4) 2 5_566
Ge2 As1 K 90.03(6) 6_557 5_566
K As1 K 62.47(6) 5_556 5_566
Ge1 As1 K 83.50(4) 2_565 .
Ge1 As1 K 83.50(4) 2 .
Ge2 As1 K 176.95(7) 6_557 .
K As1 K 87.37(8) 5_556 .
K As1 K 87.37(8) 5_566 .
Ge1 As2 Ge3 101.23(4) . 2_554
Ge1 As2 Ge3 101.23(4) . 2_564
Ge3 As2 Ge3 97.26(5) 2_554 2_564
Ge1 As2 K 90.34(7) . 2_554
Ge3 As2 K 96.07(4) 2_554 2_554
Ge3 As2 K 160.26(5) 2_564 2_554
Ge1 As2 K 90.34(7) . 2_564
Ge3 As2 K 160.26(5) 2_554 2_564
Ge3 As2 K 96.07(4) 2_564 2_564
K As2 K 67.64(6) 2_554 2_564
Ge1 As3 Ge2 90.02(4) . 2_554
Ge1 As3 Ge2 90.02(4) . 2_564
Ge2 As3 Ge2 99.48(4) 2_554 2_564
Ge1 As3 K 166.50(7) . .
Ge2 As3 K 98.66(5) 2_554 .
Ge2 As3 K 98.66(5) 2_564 .

loop_
_geom_bond_atom_site_label_1
_geom_bond_atom_site_label_2
_geom_bond_distance
_geom_bond_site_symmetry_2
K As3 3.281(3) .
K As2 3.384(3) 2_565
K As2 3.384(3) 2
K Ge3 3.607(3) 5_666
K Ge3 3.607(3) 5_656
K As1 3.632(3) 5_556
K As1 3.632(3) 5_566
K As1 3.673(4) .
K K 3.7664(4) 1_565
K K 3.7664(4) 1_545
Ge1 As3 2.4153(12) .
Ge1 As2 2.4246(13) .
Ge1 As1 2.4430(8) 2_564
Ge1 As1 2.4430(8) 2_554
Ge2 As3 2.4678(8) 2
Ge2 As3 2.4678(8) 2_565
Ge2 As1 2.4694(13) 6_657
Ge2 Ge3 2.5529(14) .
Ge3 As2 2.5093(9) 2
Ge3 As2 2.5093(9) 2_565
Ge3 K 3.607(3) 5_666
Ge3 K 3.607(3) 5_656
As1 Ge1 2.4430(8) 2_565
As1 Ge1 2.4430(8) 2
As1 Ge2 2.4694(13) 6_557
As1 K 3.632(3) 5_556
As1 K 3.632(3) 5_566
As2 Ge3 2.5093(9) 2_554
As2 Ge3 2.5093(9) 2_564
As2 K 3.384(3) 2_554
As2 K 3.384(3) 2_564
As3 Ge2 2.4678(8) 2_554
As3 Ge2 2.4678(8) 2_564
